data_8103439
loop_
_publ_author_name
'Baernighausen, H.'
'Straehle, J.'

_publ_section_title
;
 Kristallchemischer Vergleich der Strukturen von Rb Au Cl4 und Rb Au Br4.
;
_journal_name_full
;
Zeitschrift fuer Kristallographie, Kristallgeometrie, Kristallphysik,
 Kristallchemie (-144,1977)
;
_journal_page_first 471
_journal_page_last 472
_journal_volume 134
_journal_year 1971
_chemical_formula_sum 'Au Br4 Rb'
_chemical_name_systematic 'Rb (Au Br4)'
_space_group_IT_number 14
_symmetry_space_group_name_Hall '-P 2yab'
_symmetry_space_group_name_H-M 'P 1 21/a 1'
_cell_angle_alpha 90
_cell_angle_beta 121.33
_cell_angle_gamma 90
_cell_formula_units_Z 2
_cell_length_a 10.299
_cell_length_b 6.214
_cell_length_c 7.436
_cell_volume 406.498
_citation_journal_id_ASTM ZEKGAX
_cod_data_source_file gold_96.cif
_cod_data_source_block Au1Br4Rb1
_cod_original_cell_volume 406.4981
_cod_original_sg_symbol_Hall '-P 2ybc (z,y,-x)'
_cod_original_formula_sum 'Au1 Br4 Rb1'
_cod_database_code 8103439

loop_
_symmetry_equiv_pos_as_xyz
x,y,z
-x+1/2,y+1/2,-z
-x,-y,-z
x-1/2,-y-1/2,z

loop_
_atom_site_label
_atom_site_type_symbol
_atom_site_fract_x
_atom_site_fract_y
_atom_site_fract_z
_atom_site_occupancy
_atom_site_U_iso_or_equiv
Br1 Br-1 0.1183 -0.0165 0.3783 1 0.0
Br2 Br-1 0.1691 0.2949 0.0419 1 0.0
Au1 Au+3 0 0 0 1 0.0
Rb1 Rb+1 0 0.5 0.5 1 0.0
